data_2227931
loop_
_publ_author_name
'Engelbrecht, Ilana'
'Visser, Hendrik G.'
'Roodt, Andreas'

_publ_section_title
;
 <i>N</i>,<i>N</i>-Bis(diphenylphosphanyl)cyclopropylamine
;
_journal_coeditor_code PV2338
_journal_issue 11
_journal_name_full 'Acta Crystallographica Section E'
_journal_page_first o2881
_journal_paper_doi 10.1107/S1600536810041711
_journal_volume 66
_journal_year 2010
_chemical_formula_iupac 'C27 H25 N P2'
_chemical_formula_moiety 'C27 H25 N P2'
_chemical_formula_sum 'C27 H25 N P2'
_chemical_formula_weight 425.42
_chemical_name_systematic
;
<i>N</i>,<i>N</i>-Bis(diphenylphosphanyl)cyclopropylamine
;
_space_group_IT_number 14
_symmetry_cell_setting monoclinic
_symmetry_space_group_name_Hall '-P 2ybc'
_symmetry_space_group_name_H-M 'P 1 21/c 1'
_atom_sites_solution_hydrogens geom
_atom_sites_solution_primary direct
_atom_sites_solution_secondary difmap
_audit_creation_method 'WinGX routine CIF_UPDATE'
_cell_angle_alpha 90.000
_cell_angle_beta 119.358(5)
_cell_angle_gamma 90.000
_cell_formula_units_Z 4
_cell_length_a 14.460(4)
_cell_length_b 10.486(5)
_cell_length_c 17.053(5)
_cell_measurement_reflns_used 8432
_cell_measurement_temperature 100(2)
_cell_measurement_theta_max 27.45
_cell_measurement_theta_min 2.53
_cell_volume 2253.6(14)
_computing_cell_refinement 'SAINT-Plus (Bruker, 2004)'
_computing_data_collection 'APEX2 (Bruker, 2010)'
_computing_data_reduction 'SAINT-Plus (Bruker, 2004)'
_computing_molecular_graphics 'DIAMOND (Brandenburg & Putz, 2005)'
_computing_publication_material 'WinGX (Farrugia, 1999)'
_computing_structure_refinement 'SHELXL97 (Sheldrick, 2008)'
_computing_structure_solution 'SHELXS97 (Sheldrick, 2008)'
_diffrn_ambient_temperature 100(2)
_diffrn_measured_fraction_theta_full 0.993
_diffrn_measured_fraction_theta_max 0.993
_diffrn_measurement_device_type
;
Bruker X8 APEXII 4K Kappa CCD
;
_diffrn_measurement_method '\w and \f scans'
_diffrn_radiation_monochromator graphite
_diffrn_radiation_source 'fine-focus sealed tube'
_diffrn_radiation_type MoK\a
_diffrn_radiation_wavelength 0.71069
_diffrn_reflns_av_R_equivalents 0.0407
_diffrn_reflns_limit_h_max 19
_diffrn_reflns_limit_h_min -18
_diffrn_reflns_limit_k_max 13
_diffrn_reflns_limit_k_min -10
_diffrn_reflns_limit_l_max 22
_diffrn_reflns_limit_l_min -22
_diffrn_reflns_number 33310
_diffrn_reflns_theta_full 28.36
_diffrn_reflns_theta_max 28.36
_diffrn_reflns_theta_min 3.23
_exptl_absorpt_coefficient_mu 0.207
_exptl_absorpt_correction_T_max 0.9676
_exptl_absorpt_correction_T_min 0.9349
_exptl_absorpt_correction_type multi-scan
_exptl_absorpt_process_details
;
(SADABS; Bruker, 2004)
;
_exptl_crystal_colour colourless
_exptl_crystal_density_diffrn 1.254
_exptl_crystal_density_method 'not measured'
_exptl_crystal_description Cuboid
_exptl_crystal_F_000 896
_exptl_crystal_size_max 0.33
_exptl_crystal_size_mid 0.18
_exptl_crystal_size_min 0.16
_refine_diff_density_max 0.329
_refine_diff_density_min -0.364
_refine_ls_extinction_method none
_refine_ls_goodness_of_fit_ref 1.062
_refine_ls_hydrogen_treatment constr
_refine_ls_matrix_type full
_refine_ls_number_parameters 271
_refine_ls_number_reflns 5581
_refine_ls_number_restraints 0
_refine_ls_restrained_S_all 1.062
_refine_ls_R_factor_all 0.0519
_refine_ls_R_factor_gt 0.0392
_refine_ls_shift/su_max 0
_refine_ls_shift/su_mean 0
_refine_ls_structure_factor_coef Fsqd
_refine_ls_weighting_details 'calc w=1/[\s^2^(Fo^2^)+(0.0466P)^2^+1.0215P] where P=(Fo^2^+2Fc^2^)/3'
_refine_ls_weighting_scheme calc
_refine_ls_wR_factor_ref 0.1045
_reflns_number_gt 4477
_reflns_number_total 5581
_reflns_threshold_expression 'I > 2.0\s(I)'
_cod_data_source_file pv2338.cif
_cod_data_source_block I
_cod_original_cell_volume 2253.6(15)
_cod_original_sg_symbol_Hall '-P 2ybc '
_cod_original_sg_symbol_H-M 'P 21/c '
_cod_database_code 2227931
_cod_database_fobs_code 2227931

loop_
_symmetry_equiv_pos_as_xyz
'x, y, z'
'-x, y+1/2, -z+1/2'
'-x, -y, -z'
'x, -y-1/2, z-1/2'

loop_
_atom_site_type_symbol
_atom_site_label
_atom_site_fract_x
_atom_site_fract_y
_atom_site_fract_z
_atom_site_U_iso_or_equiv
_atom_site_adp_type
_atom_site_calc_flag
_atom_site_refinement_flags
_atom_site_occupancy
_atom_site_disorder_assembly
_atom_site_disorder_group
C C1 0.59558(12) 0.25225(15) 0.55966(10) 0.0209(3) Uani d . 1 . .
H H1 0.5473 0.1995 0.5729 0.025 Uiso calc R 1 . .
C C2 0.54277(14) 0.32353(16) 0.47190(11) 0.0267(4) Uani d . 1 . .
H H2A 0.4654 0.3121 0.4327 0.032 Uiso calc R 1 . .
H H2B 0.5833 0.3354 0.4396 0.032 Uiso calc R 1 . .
C C3 0.58012(14) 0.39375(16) 0.55920(11) 0.0274(4) Uani d . 1 . .
H H3A 0.6436 0.4488 0.5804 0.033 Uiso calc R 1 . .
H H3B 0.5256 0.4255 0.5735 0.033 Uiso calc R 1 . .
C C11 0.71357(12) 0.07960(14) 0.74371(10) 0.0184(3) Uani d . 1 . .
C C12 0.63529(12) -0.00544(14) 0.68578(11) 0.0211(3) Uani d . 1 . .
H H12 0.6151 -0.0062 0.6237 0.025 Uiso calc R 1 . .
C C13 0.58661(13) -0.08882(16) 0.71768(11) 0.0248(3) Uani d . 1 . .
H H13 0.5327 -0.145 0.6773 0.03 Uiso calc R 1 . .
C C14 0.61675(14) -0.08999(16) 0.80836(12) 0.0258(4) Uani d . 1 . .
H H14 0.5834 -0.1467 0.8303 0.031 Uiso calc R 1 . .
C C15 0.69601(13) -0.00792(15) 0.86719(11) 0.0245(3) Uani d . 1 . .
H H15 0.7173 -0.0093 0.9295 0.029 Uiso calc R 1 . .
C C16 0.74413(13) 0.07601(15) 0.83527(11) 0.0213(3) Uani d . 1 . .
H H16 0.7984 0.1316 0.876 0.026 Uiso calc R 1 . .
C C21 0.77084(12) 0.33887(14) 0.75153(10) 0.0180(3) Uani d . 1 . .
C C22 0.68675(13) 0.37085(15) 0.76614(10) 0.0205(3) Uani d . 1 . .
H H22 0.635 0.3084 0.7576 0.025 Uiso calc R 1 . .
C C23 0.67822(14) 0.49346(15) 0.79308(11) 0.0251(3) Uani d . 1 . .
H H23 0.6203 0.5145 0.8022 0.03 Uiso calc R 1 . .
C C24 0.75390(14) 0.58542(16) 0.80678(11) 0.0258(4) Uani d . 1 . .
H H24 0.7471 0.6694 0.8242 0.031 Uiso calc R 1 . .
C C25 0.83918(14) 0.55410(15) 0.79498(11) 0.0241(3) Uani d . 1 . .
H H25 0.8921 0.616 0.8057 0.029 Uiso calc R 1 . .
C C26 0.84747(13) 0.43169(15) 0.76732(10) 0.0207(3) Uani d . 1 . .
H H26 0.9061 0.4109 0.7591 0.025 Uiso calc R 1 . .
C C31 0.76517(12) -0.03248(14) 0.55113(10) 0.0182(3) Uani d . 1 . .
C C32 0.68867(13) -0.12527(15) 0.50250(11) 0.0222(3) Uani d . 1 . .
H H32 0.6234 -0.1006 0.4519 0.027 Uiso calc R 1 . .
C C33 0.70678(14) -0.25267(15) 0.52714(11) 0.0262(4) Uani d . 1 . .
H H33 0.654 -0.3147 0.4938 0.031 Uiso calc R 1 . .
C C34 0.80162(14) -0.28923(15) 0.60026(12) 0.0272(4) Uani d . 1 . .
H H34 0.8142 -0.3766 0.6168 0.033 Uiso calc R 1 . .
C C35 0.87866(14) -0.19906(15) 0.64963(12) 0.0269(4) Uani d . 1 . .
H H35 0.9436 -0.2245 0.7002 0.032 Uiso calc R 1 . .
C C36 0.86059(13) -0.07105(15) 0.62481(11) 0.0223(3) Uani d . 1 . .
H H36 0.9137 -0.0095 0.6583 0.027 Uiso calc R 1 . .
C C41 0.85308(12) 0.20398(14) 0.53650(10) 0.0173(3) Uani d . 1 . .
C C42 0.91036(12) 0.14796(15) 0.49881(10) 0.0201(3) Uani d . 1 . .
H H42 0.8889 0.0675 0.4699 0.024 Uiso calc R 1 . .
C C43 0.99796(13) 0.20875(16) 0.50336(11) 0.0239(3) Uani d . 1 . .
H H43 1.0358 0.1699 0.4772 0.029 Uiso calc R 1 . .
C C44 1.03073(13) 0.32609(16) 0.54587(12) 0.0267(4) Uani d . 1 . .
H H44 1.0911 0.3672 0.5492 0.032 Uiso calc R 1 . .
C C45 0.97516(14) 0.38290(15) 0.58346(12) 0.0266(4) Uani d . 1 . .
H H45 0.9978 0.4628 0.6131 0.032 Uiso calc R 1 . .
C C46 0.88620(13) 0.32314(14) 0.57785(11) 0.0222(3) Uani d . 1 . .
H H46 0.8474 0.3638 0.6024 0.027 Uiso calc R 1 . .
N N1 0.70166(10) 0.20116(11) 0.59277(8) 0.0171(3) Uani d . 1 . .
P P1 0.78650(3) 0.18492(4) 0.70717(3) 0.01690(10) Uani d . 1 . .
P P2 0.72688(3) 0.13260(4) 0.51349(3) 0.01718(10) Uani d . 1 . .

loop_
_atom_site_aniso_label
_atom_site_aniso_U_11
_atom_site_aniso_U_22
_atom_site_aniso_U_33
_atom_site_aniso_U_12
_atom_site_aniso_U_13
_atom_site_aniso_U_23
C1 0.0195(7) 0.0222(8) 0.0204(8) 0.0035(6) 0.0094(6) -0.0003(6)
C2 0.0286(9) 0.0274(8) 0.0215(8) 0.0078(7) 0.0101(7) 0.0011(7)
C3 0.0304(9) 0.0247(8) 0.0227(8) 0.0083(7) 0.0097(7) 0.0006(7)
C11 0.0196(7) 0.0158(7) 0.0213(8) 0.0023(6) 0.0112(6) 0.0005(6)
C12 0.0254(8) 0.0202(7) 0.0193(8) -0.0002(6) 0.0124(7) -0.0017(6)
C13 0.0272(9) 0.0216(8) 0.0261(9) -0.0058(6) 0.0135(7) -0.0045(7)
C14 0.0304(9) 0.0222(8) 0.0306(9) -0.0029(7) 0.0194(8) 0.0013(7)
C15 0.0301(9) 0.0257(8) 0.0203(8) 0.0007(7) 0.0142(7) 0.0019(6)
C16 0.0227(8) 0.0202(7) 0.0196(8) -0.0014(6) 0.0092(6) -0.0003(6)
C21 0.0208(8) 0.0186(7) 0.0134(7) 0.0010(6) 0.0073(6) 0.0002(6)
C22 0.0220(8) 0.0209(7) 0.0187(8) -0.0005(6) 0.0102(6) -0.0007(6)
C23 0.0283(9) 0.0251(8) 0.0244(8) 0.0051(7) 0.0148(7) -0.0007(7)
C24 0.0362(9) 0.0186(7) 0.0209(8) 0.0025(7) 0.0127(7) -0.0009(6)
C25 0.0315(9) 0.0206(8) 0.0186(8) -0.0048(7) 0.0112(7) -0.0011(6)
C26 0.0227(8) 0.0229(8) 0.0165(7) -0.0022(6) 0.0097(6) -0.0011(6)
C31 0.0225(8) 0.0173(7) 0.0216(8) -0.0009(6) 0.0161(7) -0.0015(6)
C32 0.0253(8) 0.0222(8) 0.0232(8) -0.0029(6) 0.0150(7) -0.0034(6)
C33 0.0365(10) 0.0211(8) 0.0279(9) -0.0086(7) 0.0210(8) -0.0066(7)
C34 0.0413(10) 0.0162(7) 0.0311(9) -0.0017(7) 0.0233(8) 0.0003(7)
C35 0.0289(9) 0.0238(8) 0.0286(9) 0.0024(7) 0.0146(7) 0.0052(7)
C36 0.0226(8) 0.0192(7) 0.0270(8) -0.0018(6) 0.0136(7) -0.0008(6)
C41 0.0200(7) 0.0178(7) 0.0147(7) 0.0011(6) 0.0088(6) 0.0038(6)
C42 0.0241(8) 0.0178(7) 0.0198(8) 0.0027(6) 0.0118(7) 0.0018(6)
C43 0.0246(8) 0.0263(8) 0.0264(8) 0.0054(6) 0.0169(7) 0.0078(7)
C44 0.0248(8) 0.0280(8) 0.0291(9) -0.0039(7) 0.0147(7) 0.0077(7)
C45 0.0343(9) 0.0196(8) 0.0255(9) -0.0068(7) 0.0143(8) 0.0001(6)
C46 0.0308(9) 0.0178(7) 0.0224(8) -0.0005(6) 0.0164(7) 0.0010(6)
N1 0.0179(6) 0.0186(6) 0.0155(6) 0.0020(5) 0.0088(5) -0.0004(5)
P1 0.0173(2) 0.01718(19) 0.0168(2) 0.00046(14) 0.00886(16) -0.00058(14)
P2 0.0189(2) 0.01685(19) 0.0170(2) 0.00047(14) 0.00976(16) -0.00097(14)

loop_
_atom_type_symbol
_atom_type_description
_atom_type_scat_dispersion_real
_atom_type_scat_dispersion_imag
_atom_type_scat_source
C C 0.0033 0.0016 'International Tables Vol C Tables 4.2.6.8 and 6.1.1.4'
H H 0 0 'International Tables Vol C Tables 4.2.6.8 and 6.1.1.4'
N N 0.0061 0.0033 'International Tables Vol C Tables 4.2.6.8 and 6.1.1.4'
P P 0.1023 0.0942 'International Tables Vol C Tables 4.2.6.8 and 6.1.1.4'

loop_
_geom_angle_atom_site_label_1
_geom_angle_atom_site_label_2
_geom_angle_atom_site_label_3
_geom_angle_site_symmetry_1
_geom_angle_site_symmetry_3
_geom_angle
_geom_angle_publ_flag
N1 C1 C3 . . 119.55(14) ?
N1 C1 C2 . . 119.64(14) ?
C3 C1 C2 . . 60.09(11) ?
N1 C1 H1 . . 115.5 ?
C3 C1 H1 . . 115.5 ?
C2 C1 H1 . . 115.5 ?
C1 C2 C3 . . 59.83(11) ?
C1 C2 H2A . . 117.8 ?
C3 C2 H2A . . 117.8 ?
C1 C2 H2B . . 117.8 ?
C3 C2 H2B . . 117.8 ?
H2A C2 H2B . . 114.9 ?
C1 C3 C2 . . 60.07(11) ?
C1 C3 H3A . . 117.8 ?
C2 C3 H3A . . 117.8 ?
C1 C3 H3B . . 117.8 ?
C2 C3 H3B . . 117.8 ?
H3A C3 H3B . . 114.9 ?
C12 C11 C16 . . 118.33(14) ?
C12 C11 P1 . . 123.02(12) ?
C16 C11 P1 . . 118.40(12) ?
C13 C12 C11 . . 120.96(15) ?
C13 C12 H12 . . 119.5 ?
C11 C12 H12 . . 119.5 ?
C14 C13 C12 . . 119.98(15) ?
C14 C13 H13 . . 120 ?
C12 C13 H13 . . 120 ?
C13 C14 C15 . . 119.78(15) ?
C13 C14 H14 . . 120.1 ?
C15 C14 H14 . . 120.1 ?
C16 C15 C14 . . 120.26(15) ?
C16 C15 H15 . . 119.9 ?
C14 C15 H15 . . 119.9 ?
C15 C16 C11 . . 120.65(15) ?
C15 C16 H16 . . 119.7 ?
C11 C16 H16 . . 119.7 ?
C22 C21 C26 . . 118.40(14) ?
C22 C21 P1 . . 125.20(12) ?
C26 C21 P1 . . 116.33(12) ?
C23 C22 C21 . . 120.45(15) ?
C23 C22 H22 . . 119.8 ?
C21 C22 H22 . . 119.8 ?
C24 C23 C22 . . 120.45(16) ?
C24 C23 H23 . . 119.8 ?
C22 C23 H23 . . 119.8 ?
C25 C24 C23 . . 119.71(15) ?
C25 C24 H24 . . 120.1 ?
C23 C24 H24 . . 120.1 ?
C24 C25 C26 . . 119.94(15) ?
C24 C25 H25 . . 120 ?
C26 C25 H25 . . 120 ?
C25 C26 C21 . . 121.00(15) ?
C25 C26 H26 . . 119.5 ?
C21 C26 H26 . . 119.5 ?
C36 C31 C32 . . 118.53(14) ?
C36 C31 P2 . . 125.74(12) ?
C32 C31 P2 . . 115.68(12) ?
C33 C32 C31 . . 120.89(16) ?
C33 C32 H32 . . 119.6 ?
C31 C32 H32 . . 119.6 ?
C34 C33 C32 . . 119.85(15) ?
C34 C33 H33 . . 120.1 ?
C32 C33 H33 . . 120.1 ?
C33 C34 C35 . . 120.37(15) ?
C33 C34 H34 . . 119.8 ?
C35 C34 H34 . . 119.8 ?
C34 C35 C36 . . 119.81(16) ?
C34 C35 H35 . . 120.1 ?
C36 C35 H35 . . 120.1 ?
C35 C36 C31 . . 120.55(15) ?
C35 C36 H36 . . 119.7 ?
C31 C36 H36 . . 119.7 ?
C46 C41 C42 . . 118.17(14) ?
C46 C41 P2 . . 122.20(12) ?
C42 C41 P2 . . 118.81(12) ?
C43 C42 C41 . . 120.72(15) ?
C43 C42 H42 . . 119.6 ?
C41 C42 H42 . . 119.6 ?
C42 C43 C44 . . 120.36(15) ?
C42 C43 H43 . . 119.8 ?
C44 C43 H43 . . 119.8 ?
C45 C44 C43 . . 119.75(15) ?
C45 C44 H44 . . 120.1 ?
C43 C44 H44 . . 120.1 ?
C44 C45 C46 . . 120.09(15) ?
C44 C45 H45 . . 120 ?
C46 C45 H45 . . 120 ?
C45 C46 C41 . . 120.89(15) ?
C45 C46 H46 . . 119.6 ?
C41 C46 H46 . . 119.6 ?
C1 N1 P2 . . 116.03(10) ?
C1 N1 P1 . . 120.30(10) ?
P2 N1 P1 . . 122.58(8) ?
N1 P1 C11 . . 103.56(7) ?
N1 P1 C21 . . 102.40(7) ?
C11 P1 C21 . . 100.43(7) ?
N1 P2 C41 . . 103.54(7) ?
N1 P2 C31 . . 105.26(7) ?
C41 P2 C31 . . 102.29(7) ?

loop_
_geom_bond_atom_site_label_1
_geom_bond_atom_site_label_2
_geom_bond_site_symmetry_2
_geom_bond_distance
_geom_bond_publ_flag
C1 N1 . 1.452(2) ?
C1 C3 . 1.500(2) ?
C1 C2 . 1.504(2) ?
C1 H1 . 1 ?
C2 C3 . 1.504(2) ?
C2 H2A . 0.99 ?
C2 H2B . 0.99 ?
C3 H3A . 0.99 ?
C3 H3B . 0.99 ?
C11 C12 . 1.399(2) ?
C11 C16 . 1.399(2) ?
C11 P1 . 1.8342(16) ?
C12 C13 . 1.390(2) ?
C12 H12 . 0.95 ?
C13 C14 . 1.386(2) ?
C13 H13 . 0.95 ?
C14 C15 . 1.390(2) ?
C14 H14 . 0.95 ?
C15 C16 . 1.388(2) ?
C15 H15 . 0.95 ?
C16 H16 . 0.95 ?
C21 C22 . 1.396(2) ?
C21 C26 . 1.398(2) ?
C21 P1 . 1.8433(17) ?
C22 C23 . 1.391(2) ?
C22 H22 . 0.95 ?
C23 C24 . 1.390(2) ?
C23 H23 . 0.95 ?
C24 C25 . 1.383(2) ?
C24 H24 . 0.95 ?
C25 C26 . 1.393(2) ?
C25 H25 . 0.95 ?
C26 H26 . 0.95 ?
C31 C36 . 1.395(2) ?
C31 C32 . 1.399(2) ?
C31 P2 . 1.8349(17) ?
C32 C33 . 1.386(2) ?
C32 H32 . 0.95 ?
C33 C34 . 1.380(3) ?
C33 H33 . 0.95 ?
C34 C35 . 1.387(2) ?
C34 H34 . 0.95 ?
C35 C36 . 1.393(2) ?
C35 H35 . 0.95 ?
C36 H36 . 0.95 ?
C41 C46 . 1.399(2) ?
C41 C42 . 1.402(2) ?
C41 P2 . 1.8282(16) ?
C42 C43 . 1.386(2) ?
C42 H42 . 0.95 ?
C43 C44 . 1.388(2) ?
C43 H43 . 0.95 ?
C44 C45 . 1.384(2) ?
C44 H44 . 0.95 ?
C45 C46 . 1.391(2) ?
C45 H45 . 0.95 ?
C46 H46 . 0.95 ?
N1 P2 . 1.7208(13) ?
N1 P1 . 1.7301(14) ?

loop_
_geom_torsion_atom_site_label_1
_geom_torsion_atom_site_label_2
_geom_torsion_atom_site_label_3
_geom_torsion_atom_site_label_4
_geom_torsion_site_symmetry_1
_geom_torsion_site_symmetry_2
_geom_torsion_site_symmetry_3
_geom_torsion_site_symmetry_4
_geom_torsion
_geom_torsion_publ_flag
N1 C1 C2 C3 . . . . -109.10(16) ?
N1 C1 C3 C2 . . . . 109.25(16) ?
C16 C11 C12 C13 . . . . 2.0(2) ?
P1 C11 C12 C13 . . . . 176.10(12) ?
C11 C12 C13 C14 . . . . -1.1(2) ?
C12 C13 C14 C15 . . . . -0.3(3) ?
C13 C14 C15 C16 . . . . 0.7(3) ?
C14 C15 C16 C11 . . . . 0.2(2) ?
C12 C11 C16 C15 . . . . -1.5(2) ?
P1 C11 C16 C15 . . . . -175.91(12) ?
C26 C21 C22 C23 . . . . 1.9(2) ?
P1 C21 C22 C23 . . . . -174.81(12) ?
C21 C22 C23 C24 . . . . -0.7(2) ?
C22 C23 C24 C25 . . . . -1.1(2) ?
C23 C24 C25 C26 . . . . 1.6(2) ?
C24 C25 C26 C21 . . . . -0.3(2) ?
C22 C21 C26 C25 . . . . -1.4(2) ?
P1 C21 C26 C25 . . . . 175.60(12) ?
C36 C31 C32 C33 . . . . 0.4(2) ?
P2 C31 C32 C33 . . . . -177.16(12) ?
C31 C32 C33 C34 . . . . -0.4(2) ?
C32 C33 C34 C35 . . . . 0.5(3) ?
C33 C34 C35 C36 . . . . -0.6(3) ?
C34 C35 C36 C31 . . . . 0.6(2) ?
C32 C31 C36 C35 . . . . -0.5(2) ?
P2 C31 C36 C35 . . . . 176.77(12) ?
C46 C41 C42 C43 . . . . 0.6(2) ?
P2 C41 C42 C43 . . . . 170.51(12) ?
C41 C42 C43 C44 . . . . 0.4(2) ?
C42 C43 C44 C45 . . . . -0.4(2) ?
C43 C44 C45 C46 . . . . -0.6(3) ?
C44 C45 C46 C41 . . . . 1.6(2) ?
C42 C41 C46 C45 . . . . -1.6(2) ?
P2 C41 C46 C45 . . . . -171.14(12) ?
C3 C1 N1 P2 . . . . -111.08(14) ?
C2 C1 N1 P2 . . . . -40.77(18) ?
C3 C1 N1 P1 . . . . 80.49(16) ?
C2 C1 N1 P1 . . . . 150.80(12) ?
C1 N1 P1 C11 . . . . 58.57(13) ?
P2 N1 P1 C11 . . . . -109.08(9) ?
C1 N1 P1 C21 . . . . -45.54(13) ?
P2 N1 P1 C21 . . . . 146.81(9) ?
C12 C11 P1 N1 . . . . 24.39(14) ?
C16 C11 P1 N1 . . . . -161.48(12) ?
C12 C11 P1 C21 . . . . 129.99(13) ?
C16 C11 P1 C21 . . . . -55.87(13) ?
C22 C21 P1 N1 . . . . 79.58(14) ?
C26 C21 P1 N1 . . . . -97.23(12) ?
C22 C21 P1 C11 . . . . -26.95(15) ?
C26 C21 P1 C11 . . . . 156.23(12) ?
C1 N1 P2 C41 . . . . 131.82(11) ?
P1 N1 P2 C41 . . . . -60.04(10) ?
C1 N1 P2 C31 . . . . -121.16(11) ?
P1 N1 P2 C31 . . . . 46.98(10) ?
C46 C41 P2 N1 . . . . -25.59(14) ?
C42 C41 P2 N1 . . . . 164.95(12) ?
C46 C41 P2 C31 . . . . -134.83(13) ?
C42 C41 P2 C31 . . . . 55.71(13) ?
C36 C31 P2 N1 . . . . -71.90(15) ?
C32 C31 P2 N1 . . . . 105.44(12) ?
C36 C31 P2 C41 . . . . 36.03(15) ?
C32 C31 P2 C41 . . . . -146.64(12) ?

loop_
_cod_related_entry_id
_cod_related_entry_database
_cod_related_entry_code
1 ChemSpider 30656298
